data_7063061
loop_
_publ_author_name
'Ali, Hasrat'
'van Lier, Johan E.'

_publ_section_title
;
 gem-Dibromovinyl phthalonitriles: synthesis, structure elucidation,
 Hirshfeld surface analysis and energy framework calculations
;
_journal_issue 14
_journal_name_full 'New Journal of Chemistry'
_journal_page_first 6350
_journal_page_last 6366
_journal_paper_doi 10.1039/D3NJ04853E
_journal_volume 48
_journal_year 2024
_chemical_formula_moiety 'C16 H8 Br2 N2 O'
_chemical_formula_sum 'C16 H8 Br2 N2 O'
_chemical_formula_weight 404.06
_space_group_IT_number 14
_space_group_name_Hall '-P 2ybc'
_space_group_name_H-M_alt 'P 1 21/c 1'
_symmetry_cell_setting monoclinic
_symmetry_Int_Tables_number 14
_symmetry_space_group_name_Hall '-P 2ybc'
_symmetry_space_group_name_H-M 'P 1 21/c 1'
_atom_sites_solution_hydrogens geom
_audit_conform_dict_location ftp://ftp.iucr.org/pub/cif_core.dic
_audit_conform_dict_name cif_core.dic
_audit_conform_dict_version 2.4.5
_audit_creation_date 2023-03-31T15:46:18-00:00
_audit_creation_method 'WinGX routine CIF_UPDATE'
_audit_update_record
;
2023-09-11 deposited with the CCDC.	2024-02-26 downloaded from the CCDC.
;
_cell_angle_alpha 90
_cell_angle_beta 96.755(3)
_cell_angle_gamma 90
_cell_formula_units_Z 4
_cell_length_a 10.5579(18)
_cell_length_b 8.9875(15)
_cell_length_c 15.356(3)
_cell_measurement_reflns_used 9932
_cell_measurement_temperature 173(2)
_cell_measurement_theta_max 26.42
_cell_measurement_theta_min 2.22
_cell_measurement_wavelength 0.71073
_cell_volume 1447.0(4)
_computing_cell_refinement 'SAINT V8.38A integration software'
_computing_data_collection 'Bruker APEX2 software'
_computing_data_reduction 'SORTAV (Blessing, 1995)'
_computing_molecular_graphics 'Ortep for Windows (Farrugia, 2012)'
_computing_publication_material 'WinGX publication routines (Farrugia, 2012)'
_computing_structure_refinement 'SHELXL-2018/3 (Sheldrick, 2018)'
_diffrn_ambient_temperature 173(2)
_diffrn_detector 'APEX-II CCD'
_diffrn_measured_fraction_theta_full 1
_diffrn_measured_fraction_theta_max 0.992
_diffrn_measurement_device '\k-geometry diffractometer'
_diffrn_measurement_device_type 'Bruker APEX-II'
_diffrn_measurement_method '\f or \w oscillation scans'
_diffrn_orient_matrix_type 'x-axis to radiation source'
_diffrn_orient_matrix_UB_11 -0.088882
_diffrn_orient_matrix_UB_12 0.004856
_diffrn_orient_matrix_UB_13 -0.03042
_diffrn_orient_matrix_UB_21 0.032091
_diffrn_orient_matrix_UB_22 -0.026974
_diffrn_orient_matrix_UB_23 -0.056584
_diffrn_orient_matrix_UB_31 -0.012044
_diffrn_orient_matrix_UB_32 -0.107702
_diffrn_orient_matrix_UB_33 0.0128
_diffrn_radiation_monochromator graphite
_diffrn_radiation_type MoK\a
_diffrn_radiation_wavelength 0.71073
_diffrn_reflns_av_R_equivalents 0.0674
_diffrn_reflns_av_unetI/netI 0.0566
_diffrn_reflns_Laue_measured_fraction_full 1
_diffrn_reflns_Laue_measured_fraction_max 0.992
_diffrn_reflns_limit_h_max 13
_diffrn_reflns_limit_h_min -13
_diffrn_reflns_limit_k_max 11
_diffrn_reflns_limit_k_min -11
_diffrn_reflns_limit_l_max 18
_diffrn_reflns_limit_l_min -19
_diffrn_reflns_number 15199
_diffrn_reflns_point_group_measured_fraction_full 1
_diffrn_reflns_point_group_measured_fraction_max 0.992
_diffrn_reflns_theta_full 25
_diffrn_reflns_theta_max 26.426
_diffrn_reflns_theta_min 1.942
_diffrn_source 'sealed x-ray tube'
_diffrn_standards_number 0
_exptl_absorpt_coefficient_mu 5.601
_exptl_absorpt_correction_T_max 0.0932
_exptl_absorpt_correction_T_min 0.0266
_exptl_absorpt_correction_type multi-scan
_exptl_absorpt_process_details
;
 SADABS 2016/2: Krause, L., Herbst-Irmer, R., Sheldrick G.M. & Stalke D.,
 J. Appl. Cryst. 48 (2015) 3-10
;
_exptl_crystal_colour colourless
_exptl_crystal_density_diffrn 1.855
_exptl_crystal_density_method 'not measured'
_exptl_crystal_description Prism
_exptl_crystal_F_000 784
_exptl_crystal_size_max 0.41
_exptl_crystal_size_mid 0.3
_exptl_crystal_size_min 0.08
_refine_diff_density_max 0.588
_refine_diff_density_min -1.073
_refine_diff_density_rms 0.122
_refine_ls_extinction_method none
_refine_ls_goodness_of_fit_ref 1.032
_refine_ls_hydrogen_treatment constr
_refine_ls_matrix_type full
_refine_ls_number_constraints 0
_refine_ls_number_parameters 190
_refine_ls_number_reflns 2957
_refine_ls_number_restraints 0
_refine_ls_restrained_S_all 1.032
_refine_ls_R_factor_all 0.0573
_refine_ls_R_factor_gt 0.0363
_refine_ls_shift/su_max 0.001
_refine_ls_shift/su_mean 0
_refine_ls_structure_factor_coef Fsqd
_refine_ls_weighting_details 'w=1/[\s^2^(Fo^2^)+(0.0409P)^2^+1.3635P] where P=(Fo^2^+2Fc^2^)/3'
_refine_ls_weighting_scheme calc
_refine_ls_wR_factor_gt 0.0817
_refine_ls_wR_factor_ref 0.0905
_reflns_Friedel_coverage 0
_reflns_number_gt 2295
_reflns_number_total 2957
_reflns_threshold_expression 'I > 2\s(I)'
_cod_data_source_file d3nj04853e2.cif
_cod_data_source_block shelx_CCDC2
_cod_depositor_comments 'Adding full bibliography for 7063059--7063065.cif.'
_cod_original_sg_symbol_H-M 'P 21/c'
_cod_database_code 7063061
_shelx_estimated_absorpt_t_min 0.207
_shelx_estimated_absorpt_t_max 0.663
_shelx_shelxl_version_number 2018/3

loop_
_symmetry_equiv_pos_as_xyz
'x, y, z'
'-x, y+1/2, -z+1/2'
'-x, -y, -z'
'x, -y-1/2, z-1/2'

loop_
_atom_site_label
_atom_site_type_symbol
_atom_site_fract_x
_atom_site_fract_y
_atom_site_fract_z
_atom_site_U_iso_or_equiv
_atom_site_adp_type
_atom_site_occupancy
_atom_site_site_symmetry_order
_atom_site_calc_flag
_atom_site_refinement_flags_posn
_atom_site_refinement_flags_adp
_atom_site_refinement_flags_occupancy
_atom_site_disorder_assembly
_atom_site_disorder_group
C1 C 0.4177(3) 0.5838(4) 0.6831(2) 0.0143(7) Uani 1 1 d . . . . .
C2 C 0.4657(3) 0.4726(4) 0.6346(2) 0.0140(7) Uani 1 1 d . . . . .
H2 H 0.553886 0.448274 0.643014 0.017 Uiso 1 1 calc R U . . .
C3 C 0.3824(3) 0.3968(4) 0.5731(2) 0.0107(7) Uani 1 1 d . . . . .
C4 C 0.2521(3) 0.4321(4) 0.5615(2) 0.0130(7) Uani 1 1 d . . . . .
C5 C 0.2068(3) 0.5460(4) 0.6110(2) 0.0176(8) Uani 1 1 d . . . . .
H5 H 0.118952 0.571601 0.603133 0.021 Uiso 1 1 calc R U . . .
C6 C 0.2899(3) 0.6212(4) 0.6713(2) 0.0163(8) Uani 1 1 d . . . . .
H6 H 0.25927 0.69916 0.704952 0.02 Uiso 1 1 calc R U . . .
C7 C 0.4289(3) 0.2835(4) 0.5189(2) 0.0133(7) Uani 1 1 d . . . . .
C8 C 0.1638(3) 0.3496(4) 0.5006(2) 0.0168(8) Uani 1 1 d . . . . .
C9 C 0.6191(3) 0.6348(4) 0.7679(2) 0.0165(8) Uani 1 1 d . . . . .
C10 C 0.7088(3) 0.7162(4) 0.7302(2) 0.0182(8) Uani 1 1 d . . . . .
H10 H 0.683267 0.784666 0.684278 0.022 Uiso 1 1 calc R U . . .
C11 C 0.8370(3) 0.6967(4) 0.7602(2) 0.0168(8) Uani 1 1 d . . . . .
H11 H 0.899516 0.753032 0.734914 0.02 Uiso 1 1 calc R U . . .
C12 C 0.8750(3) 0.5951(4) 0.8271(2) 0.0127(7) Uani 1 1 d . . . . .
C13 C 0.7811(3) 0.5128(4) 0.8614(2) 0.0185(8) Uani 1 1 d . . . . .
H13 H 0.805432 0.44092 0.905551 0.022 Uiso 1 1 calc R U . . .
C14 C 0.6535(3) 0.5325(4) 0.8329(2) 0.0186(8) Uani 1 1 d . . . . .
H14 H 0.590407 0.476376 0.857657 0.022 Uiso 1 1 calc R U . . .
C15 C 1.0085(3) 0.5650(4) 0.8605(2) 0.0155(8) Uani 1 1 d . . . . .
H15 H 1.025514 0.465677 0.879574 0.019 Uiso 1 1 calc R U . . .
C16 C 1.1083(3) 0.6534(4) 0.8683(2) 0.0159(8) Uani 1 1 d . . . . .
Br1 Br 1.10957(4) 0.85785(4) 0.84292(3) 0.02556(13) Uani 1 1 d . . . . .
Br2 Br 1.27163(3) 0.58222(5) 0.91234(3) 0.02695(14) Uani 1 1 d . . . . .
N1 N 0.4636(3) 0.1957(4) 0.4739(2) 0.0218(7) Uani 1 1 d . . . . .
N2 N 0.0927(3) 0.2874(4) 0.4527(2) 0.0227(7) Uani 1 1 d . . . . .
O1 O 0.4899(2) 0.6679(3) 0.74475(18) 0.0229(6) Uani 1 1 d . . . . .

loop_
_atom_site_aniso_label
_atom_site_aniso_U_11
_atom_site_aniso_U_22
_atom_site_aniso_U_33
_atom_site_aniso_U_23
_atom_site_aniso_U_13
_atom_site_aniso_U_12
C1 0.0146(17) 0.0144(18) 0.0132(19) -0.0005(15) -0.0012(14) -0.0047(14)
C2 0.0137(17) 0.0161(18) 0.0121(19) 0.0013(15) 0.0010(14) -0.0032(14)
C3 0.0127(16) 0.0114(17) 0.0072(18) 0.0017(13) -0.0018(13) -0.0024(13)
C4 0.0147(17) 0.0130(18) 0.0103(18) 0.0035(14) -0.0025(14) -0.0032(14)
C5 0.0102(17) 0.020(2) 0.022(2) 0.0019(16) -0.0005(15) 0.0011(14)
C6 0.0172(18) 0.0156(19) 0.016(2) -0.0033(15) 0.0026(15) 0.0034(15)
C7 0.0105(16) 0.0163(19) 0.0118(18) 0.0019(16) -0.0045(14) -0.0011(14)
C8 0.0143(17) 0.0194(19) 0.016(2) 0.0037(16) -0.0023(15) 0.0025(15)
C9 0.0150(17) 0.0165(19) 0.018(2) -0.0135(16) -0.0002(15) 0.0000(15)
C10 0.0233(19) 0.020(2) 0.0097(19) 0.0003(16) -0.0041(15) -0.0013(16)
C11 0.0176(17) 0.022(2) 0.0099(18) 0.0019(16) -0.0007(14) -0.0068(15)
C12 0.0195(18) 0.0117(17) 0.0064(18) -0.0047(14) -0.0006(14) -0.0013(14)
C13 0.026(2) 0.0148(19) 0.014(2) 0.0039(16) 0.0010(15) -0.0008(16)
C14 0.0219(19) 0.0163(19) 0.019(2) -0.0048(16) 0.0077(16) -0.0069(16)
C15 0.0188(18) 0.0156(19) 0.0112(19) 0.0019(15) -0.0024(14) 0.0021(15)
C16 0.0184(18) 0.0182(19) 0.0109(19) 0.0026(15) 0.0010(14) 0.0039(15)
Br1 0.0229(2) 0.0162(2) 0.0366(3) 0.00234(17) -0.00102(17) -0.00411(15)
Br2 0.0165(2) 0.0408(3) 0.0222(2) 0.00680(18) -0.00334(15) 0.00596(17)
N1 0.0184(16) 0.0233(18) 0.0223(19) -0.0059(15) -0.0038(13) 0.0026(14)
N2 0.0194(16) 0.0254(19) 0.0214(19) -0.0019(15) -0.0065(14) 0.0007(14)
O1 0.0146(13) 0.0251(15) 0.0280(16) -0.0154(12) -0.0022(11) 0.0011(11)

loop_
_atom_type_symbol
_atom_type_description
_atom_type_scat_dispersion_real
_atom_type_scat_dispersion_imag
_atom_type_scat_source
C C 0.0033 0.0016 'International Tables Vol C Tables 4.2.6.8 and 6.1.1.4'
H H 0 0 'International Tables Vol C Tables 4.2.6.8 and 6.1.1.4'
Br Br -0.2901 2.4595 'International Tables Vol C Tables 4.2.6.8 and 6.1.1.4'
N N 0.0061 0.0033 'International Tables Vol C Tables 4.2.6.8 and 6.1.1.4'
O O 0.0106 0.006 'International Tables Vol C Tables 4.2.6.8 and 6.1.1.4'

loop_
_geom_angle_atom_site_label_1
_geom_angle_atom_site_label_2
_geom_angle_atom_site_label_3
_geom_angle
_geom_angle_site_symmetry_1
_geom_angle_site_symmetry_3
_geom_angle_publ_flag
O1 C1 C2 124.2(3) . . ?
O1 C1 C6 114.3(3) . . ?
C2 C1 C6 121.4(3) . . ?
C1 C2 C3 118.6(3) . . ?
C2 C3 C4 120.5(3) . . ?
C2 C3 C7 120.5(3) . . ?
C4 C3 C7 118.9(3) . . ?
C5 C4 C3 119.5(3) . . ?
C5 C4 C8 119.6(3) . . ?
C3 C4 C8 120.9(3) . . ?
C6 C5 C4 119.7(3) . . ?
C5 C6 C1 120.3(3) . . ?
N1 C7 C3 178.0(4) . . ?
N2 C8 C4 178.5(4) . . ?
C14 C9 C10 121.7(3) . . ?
C14 C9 O1 119.5(3) . . ?
C10 C9 O1 118.5(3) . . ?
C9 C10 C11 119.0(3) . . ?
C10 C11 C12 120.7(3) . . ?
C13 C12 C11 118.0(3) . . ?
C13 C12 C15 118.0(3) . . ?
C11 C12 C15 124.0(3) . . ?
C14 C13 C12 121.7(3) . . ?
C9 C14 C13 118.8(3) . . ?
C16 C15 C12 130.4(3) . . ?
C15 C16 Br1 126.7(3) . . ?
C15 C16 Br2 121.1(3) . . ?
Br1 C16 Br2 112.16(18) . . ?
C1 O1 C9 120.3(3) . . ?

loop_
_geom_bond_atom_site_label_1
_geom_bond_atom_site_label_2
_geom_bond_distance
_geom_bond_site_symmetry_2
_geom_bond_publ_flag
C1 O1 1.371(4) . ?
C1 C2 1.378(5) . ?
C1 C6 1.381(5) . ?
C2 C3 1.392(5) . ?
C3 C4 1.402(5) . ?
C3 C7 1.438(5) . ?
C4 C5 1.392(5) . ?
C4 C8 1.445(5) . ?
C5 C6 1.376(5) . ?
C7 N1 1.137(4) . ?
C8 N2 1.135(5) . ?
C9 C14 1.373(5) . ?
C9 C10 1.377(5) . ?
C9 O1 1.401(4) . ?
C10 C11 1.389(5) . ?
C11 C12 1.399(5) . ?
C12 C13 1.389(5) . ?
C12 C15 1.467(5) . ?
C13 C14 1.378(5) . ?
C15 C16 1.314(5) . ?
C16 Br1 1.879(4) . ?
C16 Br2 1.888(3) . ?

loop_
_geom_torsion_atom_site_label_1
_geom_torsion_atom_site_label_2
_geom_torsion_atom_site_label_3
_geom_torsion_atom_site_label_4
_geom_torsion
_geom_torsion_site_symmetry_1
_geom_torsion_site_symmetry_2
_geom_torsion_site_symmetry_3
_geom_torsion_site_symmetry_4
_geom_torsion_publ_flag
O1 C1 C2 C3 -179.1(3) . . . . ?
C6 C1 C2 C3 -0.4(5) . . . . ?
C1 C2 C3 C4 -0.6(5) . . . . ?
C1 C2 C3 C7 177.9(3) . . . . ?
C2 C3 C4 C5 1.2(5) . . . . ?
C7 C3 C4 C5 -177.3(3) . . . . ?
C2 C3 C4 C8 -177.2(3) . . . . ?
C7 C3 C4 C8 4.3(5) . . . . ?
C3 C4 C5 C6 -0.8(5) . . . . ?
C8 C4 C5 C6 177.7(3) . . . . ?
C4 C5 C6 C1 -0.3(6) . . . . ?
O1 C1 C6 C5 179.6(3) . . . . ?
C2 C1 C6 C5 0.9(6) . . . . ?
C14 C9 C10 C11 -1.6(5) . . . . ?
O1 C9 C10 C11 172.5(3) . . . . ?
C9 C10 C11 C12 0.6(5) . . . . ?
C10 C11 C12 C13 1.2(5) . . . . ?
C10 C11 C12 C15 178.1(3) . . . . ?
C11 C12 C13 C14 -2.0(5) . . . . ?
C15 C12 C13 C14 -179.1(3) . . . . ?
C10 C9 C14 C13 0.8(5) . . . . ?
O1 C9 C14 C13 -173.2(3) . . . . ?
C12 C13 C14 C9 1.0(5) . . . . ?
C13 C12 C15 C16 -150.3(4) . . . . ?
C11 C12 C15 C16 32.8(6) . . . . ?
C12 C15 C16 Br1 3.3(6) . . . . ?
C12 C15 C16 Br2 -178.9(3) . . . . ?
C2 C1 O1 C9 -5.9(5) . . . . ?
C6 C1 O1 C9 175.3(3) . . . . ?
C14 C9 O1 C1 -87.0(4) . . . . ?
C10 C9 O1 C1 98.7(4) . . . . ?
